data_8000038
loop_
_publ_author_name
'Yoshiyuki Mizuhata'
'Nobuhiro Takeda'
'Takahiro Sasamori'
'Norihiro Tokitoh'

_publ_section_title
;
 Generation of 9-Stannaphenanthrene and Its Reactivities
;
_journal_issue 8
_journal_name_full 'Chemistry Letters'
_journal_page_first 1088
_journal_paper_doi 10.1246/cl.2005.1088
_journal_volume 34
_journal_year 2005
_chemical_formula_moiety 'C80 H136 Si12 Sn2, C6 H6'
_chemical_formula_sum 'C86 H142 Si12 Sn2'
_chemical_formula_weight 1750.46
_chemical_name_common 9-Sn_phen_dimer
_space_group_IT_number 2
_space_group_name_Hall '-P 1'
_space_group_name_H-M_alt 'P -1'
_symmetry_cell_setting triclinic
_symmetry_Int_Tables_number 2
_symmetry_space_group_name_Hall '-P 1'
_symmetry_space_group_name_H-M 'P -1'
_atom_sites_solution_hydrogens geom
_atom_sites_solution_primary direct
_atom_sites_solution_secondary difmap
_audit_creation_method SHELXL-97
_cell_angle_alpha 81.1212(8)
_cell_angle_beta 82.9007(9)
_cell_angle_gamma 72.8807(16)
_cell_formula_units_Z 2
_cell_length_a 12.8898(2)
_cell_length_b 17.9414(3)
_cell_length_c 22.3902(5)
_cell_measurement_temperature 93(2)
_cell_measurement_theta_max 25
_cell_measurement_theta_min 0.92
_cell_volume 4872.49(16)
_computing_cell_refinement HKL2000
_computing_data_collection CrystalClear
_computing_data_reduction 'SHELXL-97 (Sheldrick, 1997)'
_computing_structure_refinement 'SHELXL-97 (Sheldrick, 1997)'
_computing_structure_solution 'DIRDIF 99'
_diffrn_ambient_temperature 93(2)
_diffrn_measured_fraction_theta_full 0.981
_diffrn_measured_fraction_theta_max 0.981
_diffrn_measurement_device_type 'Rigaku Mercury'
_diffrn_measurement_method \w
_diffrn_radiation_monochromator graphite
_diffrn_radiation_source 'fine-focus sealed tube'
_diffrn_radiation_type MoK\a
_diffrn_radiation_wavelength 0.71069
_diffrn_reflns_av_R_equivalents 0.0519
_diffrn_reflns_av_sigmaI/netI 0.1002
_diffrn_reflns_limit_h_max 15
_diffrn_reflns_limit_h_min -13
_diffrn_reflns_limit_k_max 21
_diffrn_reflns_limit_k_min -19
_diffrn_reflns_limit_l_max 26
_diffrn_reflns_limit_l_min -26
_diffrn_reflns_number 32829
_diffrn_reflns_theta_full 25.00
_diffrn_reflns_theta_max 25.00
_diffrn_reflns_theta_min 0.92
_exptl_absorpt_coefficient_mu 0.699
_exptl_absorpt_correction_T_max 0.9334
_exptl_absorpt_correction_T_min 0.8447
_exptl_absorpt_correction_type multi-scan
_exptl_crystal_colour colorless
_exptl_crystal_density_diffrn 1.193
_exptl_crystal_density_method 'not measured'
_exptl_crystal_description prism
_exptl_crystal_F_000 1852
_exptl_crystal_size_max 0.25
_exptl_crystal_size_mid 0.15
_exptl_crystal_size_min 0.10
_refine_diff_density_max 1.671
_refine_diff_density_min -0.646
_refine_diff_density_rms 0.099
_refine_ls_extinction_method none
_refine_ls_goodness_of_fit_ref 1.020
_refine_ls_hydrogen_treatment constr
_refine_ls_matrix_type full
_refine_ls_number_parameters 937
_refine_ls_number_reflns 16862
_refine_ls_number_restraints 0
_refine_ls_restrained_S_all 1.020
_refine_ls_R_factor_all 0.0849
_refine_ls_R_factor_gt 0.0451
_refine_ls_shift/su_max 0.002
_refine_ls_shift/su_mean 0.000
_refine_ls_structure_factor_coef Fsqd
_refine_ls_weighting_details 'calc w=1/[\s^2^(Fo^2^)+(0.0340P)^2^+0.0000P] where P=(Fo^2^+2Fc^2^)/3'
_refine_ls_weighting_scheme calc
_refine_ls_wR_factor_gt 0.0907
_refine_ls_wR_factor_ref 0.1015
_reflns_number_gt 11005
_reflns_number_total 16862
_reflns_threshold_expression >2sigma(I)
_cod_original_sg_symbol_H-M 'P -1       '
_cod_database_code 8000038

loop_
_symmetry_equiv_pos_as_xyz
'x, y, z'
'-x, -y, -z'

loop_
_atom_site_label
_atom_site_type_symbol
_atom_site_fract_x
_atom_site_fract_y
_atom_site_fract_z
_atom_site_U_iso_or_equiv
_atom_site_adp_type
_atom_site_occupancy
_atom_site_symmetry_multiplicity
_atom_site_calc_flag
_atom_site_refinement_flags
Sn1 Sn 0.61852(2) 0.040660(17) 0.788687(13) 0.01656(9) Uani 1 1 d .
C1 C 0.5760(3) 0.0855(2) 0.69606(18) 0.0186(10) Uani 1 1 d .
H1 H 0.6302 0.0545 0.6667 0.022 Uiso 1 1 calc R
Sn2 Sn 0.61338(2) 0.195995(17) 0.701473(13) 0.01748(9) Uani 1 1 d .
C2 C 0.6848(3) 0.1416(2) 0.78618(18) 0.0156(10) Uani 1 1 d .
H2 H 0.7660 0.1243 0.7792 0.019 Uiso 1 1 calc R
C3 C 0.4581(3) 0.0862(2) 0.82897(19) 0.0184(10) Uani 1 1 d .
C4 C 0.4435(4) 0.0968(3) 0.8903(2) 0.0227(11) Uani 1 1 d .
H3 H 0.5038 0.0760 0.9144 0.027 Uiso 1 1 calc R
C5 C 0.3448(4) 0.1364(3) 0.9171(2) 0.0264(11) Uani 1 1 d .
H4 H 0.3365 0.1414 0.9592 0.032 Uiso 1 1 calc R
C6 C 0.2584(4) 0.1687(3) 0.8821(2) 0.0290(12) Uani 1 1 d .
H5 H 0.1902 0.1971 0.8998 0.035 Uiso 1 1 calc R
C7 C 0.2705(3) 0.1599(3) 0.8209(2) 0.0252(11) Uani 1 1 d .
H6 H 0.2102 0.1839 0.7973 0.030 Uiso 1 1 calc R
C8 C 0.3684(3) 0.1171(2) 0.7927(2) 0.0211(11) Uani 1 1 d .
C9 C 0.3703(3) 0.1034(2) 0.7278(2) 0.0211(11) Uani 1 1 d .
C10 C 0.2694(4) 0.1030(3) 0.7087(2) 0.0263(11) Uani 1 1 d .
H7 H 0.2075 0.1106 0.7373 0.032 Uiso 1 1 calc R
C11 C 0.2568(4) 0.0924(3) 0.6510(2) 0.0295(12) Uani 1 1 d .
H8 H 0.1868 0.0958 0.6396 0.035 Uiso 1 1 calc R
C12 C 0.4472(4) 0.0738(3) 0.6271(2) 0.0247(11) Uani 1 1 d .
H9 H 0.5089 0.0621 0.5986 0.030 Uiso 1 1 calc R
C13 C 0.4626(3) 0.0874(2) 0.68502(19) 0.0185(10) Uani 1 1 d .
C14 C 0.4700(3) 0.2711(2) 0.7426(2) 0.0213(11) Uani 1 1 d .
C15 C 0.3784(3) 0.3039(3) 0.7092(2) 0.0238(11) Uani 1 1 d .
H10 H 0.3846 0.2972 0.6675 0.029 Uiso 1 1 calc R
C16 C 0.2797(4) 0.3454(3) 0.7351(2) 0.0342(13) Uani 1 1 d .
H11 H 0.2194 0.3690 0.7113 0.041 Uiso 1 1 calc R
C17 C 0.2706(4) 0.3519(3) 0.7962(2) 0.0337(13) Uani 1 1 d .
H12 H 0.2026 0.3788 0.8151 0.040 Uiso 1 1 calc R
C18 C 0.3589(3) 0.3197(3) 0.8304(2) 0.0267(11) Uani 1 1 d .
H13 H 0.3504 0.3242 0.8726 0.032 Uiso 1 1 calc R
C19 C 0.4611(3) 0.2804(2) 0.8040(2) 0.0209(11) Uani 1 1 d .
C20 C 0.5557(3) 0.2532(2) 0.84478(19) 0.0205(10) Uani 1 1 d .
C21 C 0.5440(4) 0.2953(3) 0.89405(19) 0.0227(11) Uani 1 1 d .
H14 H 0.4827 0.3400 0.8972 0.027 Uiso 1 1 calc R
C22 C 0.6170(4) 0.2756(3) 0.9386(2) 0.0268(11) Uani 1 1 d .
H15 H 0.6048 0.3049 0.9719 0.032 Uiso 1 1 calc R
C23 C 0.7085(4) 0.2117(3) 0.9329(2) 0.0277(12) Uani 1 1 d .
H16 H 0.7590 0.1954 0.9631 0.033 Uiso 1 1 calc R
C24 C 0.7250(3) 0.1722(3) 0.88306(19) 0.0220(11) Uani 1 1 d .
H17 H 0.7898 0.1304 0.8788 0.026 Uiso 1 1 calc R
C25 C 0.6514(3) 0.1903(2) 0.83787(18) 0.0176(10) Uani 1 1 d .
C26 C 0.7000(3) -0.0815(2) 0.81970(18) 0.0162(10) Uani 1 1 d .
C27 C 0.6404(3) -0.1374(2) 0.82406(17) 0.0154(10) Uani 1 1 d .
C28 C 0.6906(3) -0.2160(2) 0.84436(18) 0.0182(10) Uani 1 1 d .
H18 H 0.6500 -0.2531 0.8477 0.022 Uiso 1 1 calc R
C29 C 0.7979(3) -0.2423(2) 0.85991(18) 0.0188(10) Uani 1 1 d .
C30 C 0.8541(3) -0.1869(2) 0.85504(18) 0.0191(10) Uani 1 1 d .
H19 H 0.9272 -0.2036 0.8657 0.023 Uiso 1 1 calc R
C31 C 0.8090(3) -0.1078(2) 0.83534(18) 0.0165(10) Uani 1 1 d .
C32 C 0.5238(3) -0.1176(2) 0.80703(18) 0.0165(10) Uani 1 1 d .
H20 H 0.5028 -0.0593 0.7954 0.020 Uiso 1 1 calc R
C33 C 0.8541(4) -0.3289(2) 0.8778(2) 0.0243(11) Uani 1 1 d .
H21 H 0.9318 -0.3302 0.8792 0.029 Uiso 1 1 calc R
C34 C 0.8839(3) -0.0544(2) 0.82793(19) 0.0176(10) Uani 1 1 d .
H22 H 0.8354 -0.0007 0.8160 0.021 Uiso 1 1 calc R
Si1 Si 0.42689(10) -0.13282(7) 0.87614(6) 0.0223(3) Uani 1 1 d .
Si2 Si 0.51560(10) -0.15809(8) 0.73540(6) 0.0243(3) Uani 1 1 d .
Si3 Si 0.86074(13) -0.39190(9) 0.81776(7) 0.0428(4) Uani 1 1 d .
Si4 Si 0.81341(11) -0.36672(8) 0.95796(6) 0.0321(4) Uani 1 1 d .
Si5 Si 0.98218(10) -0.07717(8) 0.75825(6) 0.0266(3) Uani 1 1 d .
Si6 Si 0.93305(10) -0.04709(8) 0.90275(6) 0.0260(3) Uani 1 1 d .
C35 C 0.2913(3) -0.0592(3) 0.8671(2) 0.0299(12) Uani 1 1 d .
H23 H 0.2655 -0.0618 0.8283 0.045 Uiso 1 1 calc R
H24 H 0.2981 -0.0064 0.8679 0.045 Uiso 1 1 calc R
H25 H 0.2391 -0.0708 0.9003 0.045 Uiso 1 1 calc R
C36 C 0.4018(4) -0.2317(3) 0.8862(2) 0.0289(12) Uani 1 1 d .
H26 H 0.4704 -0.2726 0.8928 0.043 Uiso 1 1 calc R
H27 H 0.3726 -0.2387 0.8497 0.043 Uiso 1 1 calc R
H28 H 0.3493 -0.2356 0.9213 0.043 Uiso 1 1 calc R
C37 C 0.4805(3) -0.1174(3) 0.94563(19) 0.0262(11) Uani 1 1 d .
H29 H 0.4317 -0.1272 0.9812 0.039 Uiso 1 1 calc R
H30 H 0.4846 -0.0632 0.9419 0.039 Uiso 1 1 calc R
H31 H 0.5533 -0.1538 0.9502 0.039 Uiso 1 1 calc R
C38 C 0.3749(4) -0.1167(3) 0.7114(2) 0.0321(12) Uani 1 1 d .
H32 H 0.3715 -0.1328 0.6720 0.048 Uiso 1 1 calc R
H33 H 0.3548 -0.0592 0.7081 0.048 Uiso 1 1 calc R
H34 H 0.3241 -0.1364 0.7416 0.048 Uiso 1 1 calc R
C39 C 0.5477(4) -0.2672(3) 0.7403(2) 0.0337(13) Uani 1 1 d .
H35 H 0.5047 -0.2867 0.7751 0.051 Uiso 1 1 calc R
H36 H 0.6254 -0.2910 0.7454 0.051 Uiso 1 1 calc R
H37 H 0.5298 -0.2812 0.7030 0.051 Uiso 1 1 calc R
C40 C 0.6164(3) -0.1278(3) 0.6770(2) 0.0279(12) Uani 1 1 d .
H38 H 0.6899 -0.1509 0.6904 0.042 Uiso 1 1 calc R
H39 H 0.6000 -0.0703 0.6713 0.042 Uiso 1 1 calc R
H40 H 0.6122 -0.1460 0.6385 0.042 Uiso 1 1 calc R
C41 C 0.7367(4) -0.4284(3) 0.8259(3) 0.0561(17) Uani 1 1 d .
H41 H 0.6711 -0.3840 0.8292 0.084 Uiso 1 1 calc R
H42 H 0.7385 -0.4664 0.8625 0.084 Uiso 1 1 calc R
H43 H 0.7358 -0.4537 0.7903 0.084 Uiso 1 1 calc R
C42 C 0.9845(4) -0.4788(3) 0.8212(3) 0.0575(17) Uani 1 1 d .
H44 H 0.9911 -0.5068 0.7860 0.086 Uiso 1 1 calc R
H45 H 0.9776 -0.5142 0.8585 0.086 Uiso 1 1 calc R
H46 H 1.0494 -0.4609 0.8209 0.086 Uiso 1 1 calc R
C43 C 0.8756(5) -0.3331(3) 0.7423(2) 0.0587(17) Uani 1 1 d .
H47 H 0.8155 -0.2846 0.7394 0.088 Uiso 1 1 calc R
H48 H 0.8742 -0.3639 0.7101 0.088 Uiso 1 1 calc R
H49 H 0.9450 -0.3200 0.7380 0.088 Uiso 1 1 calc R
C44 C 0.8704(4) -0.4756(3) 0.9723(2) 0.0473(15) Uani 1 1 d .
H50 H 0.8578 -0.4933 1.0155 0.071 Uiso 1 1 calc R
H51 H 0.9489 -0.4901 0.9605 0.071 Uiso 1 1 calc R
H52 H 0.8346 -0.5008 0.9484 0.071 Uiso 1 1 calc R
C45 C 0.6630(4) -0.3435(3) 0.9747(2) 0.0514(16) Uani 1 1 d .
H53 H 0.6319 -0.2865 0.9740 0.077 Uiso 1 1 calc R
H54 H 0.6462 -0.3698 1.0149 0.077 Uiso 1 1 calc R
H55 H 0.6317 -0.3619 0.9441 0.077 Uiso 1 1 calc R
C46 C 0.8693(5) -0.3201(3) 1.0107(2) 0.0540(17) Uani 1 1 d .
H56 H 0.8404 -0.2628 1.0030 0.081 Uiso 1 1 calc R
H57 H 0.9489 -0.3349 1.0041 0.081 Uiso 1 1 calc R
H58 H 0.8478 -0.3382 1.0527 0.081 Uiso 1 1 calc R
C47 C 1.0857(4) -0.1745(3) 0.7670(2) 0.0483(15) Uani 1 1 d .
H59 H 1.1324 -0.1819 0.7291 0.072 Uiso 1 1 calc R
H60 H 1.0490 -0.2161 0.7764 0.072 Uiso 1 1 calc R
H61 H 1.1303 -0.1768 0.8000 0.072 Uiso 1 1 calc R
C48 C 1.0560(4) -0.0012(3) 0.7362(2) 0.0396(14) Uani 1 1 d .
H62 H 1.1017 -0.0117 0.6984 0.059 Uiso 1 1 calc R
H63 H 1.1021 -0.0027 0.7684 0.059 Uiso 1 1 calc R
H64 H 1.0034 0.0508 0.7303 0.059 Uiso 1 1 calc R
C49 C 0.8990(4) -0.0761(3) 0.6955(2) 0.0483(15) Uani 1 1 d .
H65 H 0.8458 -0.0245 0.6887 0.072 Uiso 1 1 calc R
H66 H 0.8607 -0.1167 0.7065 0.072 Uiso 1 1 calc R
H67 H 0.9468 -0.0867 0.6584 0.072 Uiso 1 1 calc R
C50 C 0.8111(4) -0.0294(3) 0.9587(2) 0.0361(13) Uani 1 1 d .
H68 H 0.8320 -0.0214 0.9974 0.054 Uiso 1 1 calc R
H69 H 0.7820 -0.0749 0.9649 0.054 Uiso 1 1 calc R
H70 H 0.7553 0.0176 0.9433 0.054 Uiso 1 1 calc R
C51 C 1.0353(4) -0.1365(3) 0.9350(2) 0.0440(15) Uani 1 1 d .
H71 H 1.0959 -0.1525 0.9044 0.066 Uiso 1 1 calc R
H72 H 1.0010 -0.1792 0.9473 0.066 Uiso 1 1 calc R
H73 H 1.0628 -0.1250 0.9704 0.066 Uiso 1 1 calc R
C52 C 0.9975(4) 0.0353(3) 0.8931(2) 0.0341(13) Uani 1 1 d .
H74 H 0.9599 0.0778 0.8636 0.051 Uiso 1 1 calc R
H75 H 1.0744 0.0161 0.8786 0.051 Uiso 1 1 calc R
H76 H 0.9921 0.0550 0.9322 0.051 Uiso 1 1 calc R
C53 C 0.7024(3) 0.2532(2) 0.62850(19) 0.0191(10) Uani 1 1 d .
C54 C 0.7181(3) 0.2359(2) 0.56782(19) 0.0200(10) Uani 1 1 d .
C55 C 0.7816(3) 0.2733(3) 0.52508(19) 0.0242(11) Uani 1 1 d .
H77 H 0.7922 0.2614 0.4845 0.029 Uiso 1 1 calc R
C56 C 0.8297(4) 0.3275(3) 0.5402(2) 0.0253(11) Uani 1 1 d .
C57 C 0.8097(3) 0.3455(3) 0.59940(19) 0.0224(11) Uani 1 1 d .
H78 H 0.8396 0.3836 0.6102 0.027 Uiso 1 1 calc R
C58 C 0.7472(3) 0.3098(2) 0.64367(19) 0.0192(10) Uani 1 1 d .
C59 C 0.6728(3) 0.1761(3) 0.54574(18) 0.0209(10) Uani 1 1 d .
H79 H 0.6386 0.1518 0.5833 0.025 Uiso 1 1 calc R
C60 C 0.8993(4) 0.3693(3) 0.4949(2) 0.0313(12) Uani 1 1 d .
H80 H 0.9194 0.4033 0.5203 0.038 Uiso 1 1 calc R
C61 C 0.7286(3) 0.3393(2) 0.70515(19) 0.0209(11) Uani 1 1 d .
H81 H 0.6864 0.3061 0.7314 0.025 Uiso 1 1 calc R
Si7 Si 0.55538(11) 0.22458(8) 0.49587(6) 0.0293(3) Uani 1 1 d .
Si8 Si 0.78397(11) 0.09154(8) 0.51679(6) 0.0271(3) Uani 1 1 d .
Si9 Si 1.03578(12) 0.30108(10) 0.47183(7) 0.0415(4) Uani 1 1 d .
Si10 Si 0.81762(13) 0.44373(9) 0.43676(7) 0.0418(4) Uani 1 1 d .
Si11 Si 0.63124(11) 0.44381(8) 0.69867(6) 0.0281(3) Uani 1 1 d .
Si12 Si 0.85872(10) 0.32016(8) 0.74331(6) 0.0246(3) Uani 1 1 d .
C62 C 0.4389(4) 0.2833(3) 0.5426(2) 0.0424(14) Uani 1 1 d .
H82 H 0.4640 0.3190 0.5626 0.064 Uiso 1 1 calc R
H83 H 0.4099 0.2478 0.5734 0.064 Uiso 1 1 calc R
H84 H 0.3816 0.3140 0.5164 0.064 Uiso 1 1 calc R
C63 C 0.5897(4) 0.2916(3) 0.4283(2) 0.0451(15) Uani 1 1 d .
H85 H 0.5276 0.3113 0.4034 0.068 Uiso 1 1 calc R
H86 H 0.6533 0.2625 0.4043 0.068 Uiso 1 1 calc R
H87 H 0.6060 0.3359 0.4420 0.068 Uiso 1 1 calc R
C64 C 0.5078(4) 0.1486(3) 0.4668(2) 0.0373(13) Uani 1 1 d .
H88 H 0.4883 0.1127 0.5011 0.056 Uiso 1 1 calc R
H89 H 0.5663 0.1187 0.4402 0.056 Uiso 1 1 calc R
H90 H 0.4440 0.1746 0.4440 0.056 Uiso 1 1 calc R
C65 C 0.8156(4) 0.1058(3) 0.4325(2) 0.0368(13) Uani 1 1 d .
H91 H 0.8338 0.1557 0.4206 0.055 Uiso 1 1 calc R
H92 H 0.7520 0.1068 0.4122 0.055 Uiso 1 1 calc R
H93 H 0.8776 0.0625 0.4206 0.055 Uiso 1 1 calc R
C66 C 0.7424(4) -0.0012(3) 0.5358(2) 0.0356(13) Uani 1 1 d .
H94 H 0.8011 -0.0449 0.5214 0.053 Uiso 1 1 calc R
H95 H 0.6763 0.0043 0.5161 0.053 Uiso 1 1 calc R
H96 H 0.7281 -0.0116 0.5798 0.053 Uiso 1 1 calc R
C67 C 0.9096(4) 0.0780(3) 0.5559(2) 0.0327(13) Uani 1 1 d .
H97 H 0.9627 0.0282 0.5477 0.049 Uiso 1 1 calc R
H98 H 0.8908 0.0773 0.5997 0.049 Uiso 1 1 calc R
H99 H 0.9412 0.1215 0.5409 0.049 Uiso 1 1 calc R
C68 C 1.0987(4) 0.2469(4) 0.5419(2) 0.0575(18) Uani 1 1 d .
H100 H 1.0561 0.2116 0.5622 0.086 Uiso 1 1 calc R
H101 H 1.0996 0.2844 0.5692 0.086 Uiso 1 1 calc R
H102 H 1.1734 0.2160 0.5314 0.086 Uiso 1 1 calc R
C69 C 1.0294(4) 0.2279(3) 0.4223(2) 0.0480(15) Uani 1 1 d .
H103 H 1.1034 0.1983 0.4091 0.072 Uiso 1 1 calc R
H104 H 0.9907 0.2554 0.3867 0.072 Uiso 1 1 calc R
H105 H 0.9906 0.1916 0.4451 0.072 Uiso 1 1 calc R
C70 C 1.1266(5) 0.3614(4) 0.4311(3) 0.071(2) Uani 1 1 d .
H106 H 1.1361 0.3965 0.4582 0.107 Uiso 1 1 calc R
H107 H 1.0932 0.3927 0.3950 0.107 Uiso 1 1 calc R
H108 H 1.1977 0.3263 0.4191 0.107 Uiso 1 1 calc R
C71 C 0.8087(5) 0.4033(3) 0.3661(2) 0.0526(16) Uani 1 1 d .
H109 H 0.7825 0.3565 0.3768 0.079 Uiso 1 1 calc R
H110 H 0.8809 0.3891 0.3441 0.079 Uiso 1 1 calc R
H111 H 0.7579 0.4431 0.3404 0.079 Uiso 1 1 calc R
C72 C 0.6791(4) 0.4861(3) 0.4731(2) 0.0481(15) Uani 1 1 d .
H112 H 0.6848 0.5120 0.5075 0.072 Uiso 1 1 calc R
H113 H 0.6445 0.4439 0.4875 0.072 Uiso 1 1 calc R
H114 H 0.6350 0.5245 0.4435 0.072 Uiso 1 1 calc R
C73 C 0.8822(5) 0.5259(4) 0.4155(3) 0.076(2) Uani 1 1 d .
H115 H 0.8318 0.5707 0.3935 0.114 Uiso 1 1 calc R
H116 H 0.9495 0.5083 0.3896 0.114 Uiso 1 1 calc R
H117 H 0.8991 0.5418 0.4523 0.114 Uiso 1 1 calc R
C74 C 0.5269(4) 0.4521(3) 0.6457(2) 0.0407(14) Uani 1 1 d .
H118 H 0.4848 0.4147 0.6614 0.061 Uiso 1 1 calc R
H119 H 0.5630 0.4402 0.6057 0.061 Uiso 1 1 calc R
H120 H 0.4779 0.5057 0.6421 0.061 Uiso 1 1 calc R
C75 C 0.5597(4) 0.4650(3) 0.7741(2) 0.0410(14) Uani 1 1 d .
H121 H 0.5195 0.5209 0.7720 0.062 Uiso 1 1 calc R
H122 H 0.6132 0.4523 0.8043 0.062 Uiso 1 1 calc R
H123 H 0.5088 0.4331 0.7857 0.062 Uiso 1 1 calc R
C76 C 0.7020(4) 0.5206(3) 0.6675(2) 0.0378(13) Uani 1 1 d .
H124 H 0.7333 0.5122 0.6261 0.057 Uiso 1 1 calc R
H125 H 0.7601 0.5171 0.6930 0.057 Uiso 1 1 calc R
H126 H 0.6495 0.5728 0.6670 0.057 Uiso 1 1 calc R
C77 C 0.9569(4) 0.3747(3) 0.7057(2) 0.0386(14) Uani 1 1 d .
H127 H 1.0177 0.3645 0.7310 0.058 Uiso 1 1 calc R
H128 H 0.9199 0.4312 0.7004 0.058 Uiso 1 1 calc R
H129 H 0.9847 0.3571 0.6660 0.058 Uiso 1 1 calc R
C78 C 0.8263(4) 0.3444(3) 0.8226(2) 0.0343(13) Uani 1 1 d .
H130 H 0.8909 0.3214 0.8453 0.051 Uiso 1 1 calc R
H131 H 0.7669 0.3231 0.8420 0.051 Uiso 1 1 calc R
H132 H 0.8039 0.4017 0.8222 0.051 Uiso 1 1 calc R
C79 C 0.9342(4) 0.2142(3) 0.7433(2) 0.0349(13) Uani 1 1 d .
H133 H 0.9389 0.1996 0.7025 0.052 Uiso 1 1 calc R
H134 H 0.8957 0.1823 0.7719 0.052 Uiso 1 1 calc R
H135 H 1.0078 0.2051 0.7555 0.052 Uiso 1 1 calc R
C80 C 0.8150(7) 0.3513(5) 0.0809(6) 0.122(4) Uani 1 1 d .
H136 H 0.8799 0.3091 0.0802 0.147 Uiso 1 1 calc R
C81 C 0.7884(7) 0.3886(5) 0.1305(5) 0.105(3) Uani 1 1 d .
H137 H 0.8353 0.3752 0.1624 0.125 Uiso 1 1 calc R
C82 C 0.6926(8) 0.4461(6) 0.1337(5) 0.134(4) Uani 1 1 d .
H138 H 0.6702 0.4728 0.1686 0.160 Uiso 1 1 calc R
C83 C 0.6241(8) 0.4664(5) 0.0825(5) 0.112(3) Uani 1 1 d .
H139 H 0.5576 0.5067 0.0869 0.135 Uiso 1 1 calc R
C84 C 0.6448(9) 0.4341(5) 0.0287(5) 0.120(4) Uani 1 1 d .
H140 H 0.5976 0.4500 -0.0031 0.144 Uiso 1 1 calc R
C85 C 0.7501(10) 0.3711(6) 0.0266(5) 0.132(4) Uani 1 1 d .
H141 H 0.7754 0.3442 -0.0082 0.158 Uiso 1 1 calc R
C92 C 0.3472(4) 0.0767(3) 0.6096(2) 0.0284(12) Uani 1 1 d .
H142 H 0.3404 0.0679 0.5697 0.034 Uiso 1 1 calc R

loop_
_atom_site_aniso_label
_atom_site_aniso_U_11
_atom_site_aniso_U_22
_atom_site_aniso_U_33
_atom_site_aniso_U_23
_atom_site_aniso_U_13
_atom_site_aniso_U_12
Sn1 0.01405(17) 0.01897(18) 0.01726(18) -0.00026(14) -0.00061(13) -0.00686(14)
C1 0.016(2) 0.025(3) 0.016(2) -0.003(2) -0.0001(19) -0.009(2)
Sn2 0.01577(17) 0.02054(18) 0.01617(17) 0.00058(14) -0.00011(13) -0.00710(14)
C2 0.009(2) 0.018(2) 0.018(2) 0.0034(19) -0.0004(19) -0.0039(19)
C3 0.015(2) 0.019(2) 0.021(3) 0.004(2) 0.003(2) -0.008(2)
C4 0.021(3) 0.025(3) 0.022(3) 0.000(2) -0.004(2) -0.007(2)
C5 0.026(3) 0.033(3) 0.021(3) -0.005(2) 0.005(2) -0.011(2)
C6 0.019(3) 0.029(3) 0.036(3) -0.005(2) 0.007(2) -0.007(2)
C7 0.015(3) 0.029(3) 0.031(3) -0.002(2) -0.004(2) -0.007(2)
C8 0.016(2) 0.018(2) 0.030(3) 0.003(2) 0.005(2) -0.010(2)
C9 0.021(3) 0.019(3) 0.022(3) 0.004(2) -0.007(2) -0.004(2)
C10 0.016(3) 0.029(3) 0.033(3) 0.000(2) -0.003(2) -0.007(2)
C11 0.024(3) 0.032(3) 0.037(3) 0.005(2) -0.009(2) -0.018(2)
C12 0.021(3) 0.032(3) 0.024(3) 0.000(2) -0.003(2) -0.013(2)
C13 0.020(3) 0.016(2) 0.018(2) 0.005(2) -0.006(2) -0.005(2)
C14 0.019(3) 0.021(3) 0.023(3) 0.002(2) 0.004(2) -0.009(2)
C15 0.020(3) 0.027(3) 0.023(3) 0.002(2) -0.003(2) -0.006(2)
C16 0.020(3) 0.039(3) 0.034(3) 0.004(3) -0.003(2) 0.003(2)
C17 0.019(3) 0.034(3) 0.042(3) -0.006(3) 0.003(2) -0.001(2)
C18 0.024(3) 0.031(3) 0.024(3) -0.005(2) 0.002(2) -0.007(2)
C19 0.019(3) 0.018(3) 0.023(3) 0.002(2) -0.002(2) -0.003(2)
C20 0.024(3) 0.020(3) 0.017(3) 0.001(2) 0.001(2) -0.009(2)
C21 0.021(3) 0.025(3) 0.022(3) -0.002(2) 0.001(2) -0.008(2)
C22 0.034(3) 0.032(3) 0.021(3) -0.004(2) -0.003(2) -0.018(2)
C23 0.030(3) 0.032(3) 0.025(3) 0.002(2) -0.006(2) -0.014(2)
C24 0.017(3) 0.029(3) 0.021(3) 0.001(2) -0.003(2) -0.009(2)
C25 0.018(2) 0.022(3) 0.016(2) 0.002(2) 0.000(2) -0.013(2)
C26 0.014(2) 0.015(2) 0.017(2) -0.0025(19) 0.0021(19) -0.0032(19)
C27 0.017(2) 0.025(3) 0.006(2) -0.0056(19) 0.0016(18) -0.009(2)
C28 0.020(3) 0.019(3) 0.016(2) -0.005(2) 0.003(2) -0.007(2)
C29 0.014(2) 0.024(3) 0.015(2) -0.002(2) 0.0009(19) -0.002(2)
C30 0.014(2) 0.028(3) 0.014(2) 0.001(2) -0.0012(19) -0.005(2)
C31 0.015(2) 0.023(3) 0.010(2) -0.001(2) 0.0019(19) -0.005(2)
C32 0.012(2) 0.017(2) 0.022(3) 0.000(2) -0.0024(19) -0.0075(19)
C33 0.020(3) 0.019(3) 0.033(3) -0.003(2) -0.002(2) -0.005(2)
C34 0.011(2) 0.017(2) 0.024(3) 0.003(2) -0.006(2) -0.0037(19)
Si1 0.0180(7) 0.0252(7) 0.0235(7) 0.0008(6) -0.0004(6) -0.0083(6)
Si2 0.0241(7) 0.0292(8) 0.0235(7) -0.0046(6) -0.0031(6) -0.0124(6)
Si3 0.0484(10) 0.0328(9) 0.0464(10) -0.0142(8) -0.0003(8) -0.0070(8)
Si4 0.0301(8) 0.0282(8) 0.0310(8) 0.0054(7) -0.0010(7) -0.0027(7)
Si5 0.0215(7) 0.0271(8) 0.0325(8) -0.0047(6) 0.0059(6) -0.0118(6)
Si6 0.0211(7) 0.0285(8) 0.0299(8) -0.0040(6) -0.0060(6) -0.0077(6)
C35 0.022(3) 0.036(3) 0.031(3) 0.001(2) 0.002(2) -0.011(2)
C36 0.022(3) 0.036(3) 0.032(3) -0.001(2) -0.002(2) -0.014(2)
C37 0.027(3) 0.025(3) 0.024(3) 0.002(2) 0.003(2) -0.008(2)
C38 0.033(3) 0.040(3) 0.031(3) -0.009(2) -0.005(2) -0.020(3)
C39 0.035(3) 0.036(3) 0.035(3) -0.010(2) -0.004(2) -0.013(3)
C40 0.027(3) 0.034(3) 0.023(3) -0.009(2) -0.006(2) -0.006(2)
C41 0.067(4) 0.034(3) 0.074(5) -0.005(3) -0.026(4) -0.018(3)
C42 0.052(4) 0.039(4) 0.074(5) -0.025(3) 0.003(3) 0.004(3)
C43 0.086(5) 0.056(4) 0.030(3) -0.020(3) 0.009(3) -0.012(4)
C44 0.040(3) 0.036(3) 0.056(4) 0.011(3) -0.007(3) -0.003(3)
C45 0.042(3) 0.049(4) 0.044(4) 0.015(3) 0.017(3) -0.002(3)
C46 0.077(4) 0.047(4) 0.034(3) -0.008(3) -0.014(3) -0.006(3)
C47 0.042(3) 0.036(3) 0.061(4) -0.008(3) 0.027(3) -0.013(3)
C48 0.030(3) 0.038(3) 0.051(4) -0.002(3) 0.009(3) -0.016(3)
C49 0.047(4) 0.080(4) 0.026(3) -0.012(3) 0.009(3) -0.032(3)
C50 0.041(3) 0.043(3) 0.026(3) 0.000(3) -0.007(3) -0.015(3)
C51 0.042(3) 0.036(3) 0.057(4) -0.003(3) -0.021(3) -0.010(3)
C52 0.021(3) 0.037(3) 0.050(3) -0.016(3) -0.007(2) -0.010(2)
C53 0.011(2) 0.023(3) 0.020(3) 0.005(2) 0.0025(19) -0.005(2)
C54 0.016(2) 0.022(3) 0.021(3) 0.000(2) -0.003(2) -0.005(2)
C55 0.027(3) 0.033(3) 0.011(2) 0.000(2) -0.003(2) -0.005(2)
C56 0.023(3) 0.030(3) 0.020(3) 0.007(2) 0.000(2) -0.010(2)
C57 0.020(3) 0.023(3) 0.023(3) 0.005(2) 0.000(2) -0.009(2)
C58 0.014(2) 0.024(3) 0.018(2) 0.002(2) -0.002(2) -0.005(2)
C59 0.024(3) 0.029(3) 0.010(2) 0.001(2) -0.003(2) -0.008(2)
C60 0.043(3) 0.038(3) 0.018(3) 0.007(2) 0.002(2) -0.025(3)
C61 0.021(2) 0.020(3) 0.022(3) 0.003(2) 0.004(2) -0.012(2)
Si7 0.0282(8) 0.0384(9) 0.0211(8) -0.0014(6) -0.0055(6) -0.0087(7)
Si8 0.0285(8) 0.0327(8) 0.0192(7) -0.0038(6) -0.0010(6) -0.0073(6)
Si9 0.0351(9) 0.0647(11) 0.0281(8) -0.0010(8) 0.0083(7) -0.0259(8)
Si10 0.0623(11) 0.0416(9) 0.0248(8) 0.0129(7) -0.0061(8) -0.0274(8)
Si11 0.0292(8) 0.0219(7) 0.0318(8) -0.0013(6) 0.0058(6) -0.0097(6)
Si12 0.0246(7) 0.0279(8) 0.0246(8) -0.0018(6) 0.0012(6) -0.0143(6)
C62 0.032(3) 0.044(4) 0.047(4) -0.007(3) -0.013(3) -0.001(3)
C63 0.050(4) 0.054(4) 0.035(3) 0.008(3) -0.020(3) -0.021(3)
C64 0.040(3) 0.054(4) 0.023(3) -0.004(3) -0.009(2) -0.019(3)
C65 0.031(3) 0.051(4) 0.027(3) -0.006(3) -0.001(2) -0.008(3)
C66 0.044(3) 0.033(3) 0.030(3) -0.006(2) -0.001(3) -0.010(3)
C67 0.032(3) 0.032(3) 0.030(3) 0.002(2) -0.005(2) -0.004(2)
C68 0.030(3) 0.086(5) 0.046(4) -0.003(3) 0.001(3) -0.006(3)
C69 0.039(3) 0.057(4) 0.041(4) -0.001(3) 0.009(3) -0.011(3)
C70 0.074(5) 0.125(6) 0.042(4) -0.011(4) 0.018(3) -0.078(5)
C71 0.066(4) 0.067(4) 0.026(3) 0.004(3) -0.008(3) -0.024(3)
C72 0.068(4) 0.029(3) 0.040(3) 0.006(3) -0.015(3) -0.004(3)
C73 0.114(6) 0.074(5) 0.051(4) 0.037(4) -0.014(4) -0.062(4)
C74 0.041(3) 0.028(3) 0.048(4) 0.007(3) -0.005(3) -0.006(3)
C75 0.042(3) 0.023(3) 0.055(4) -0.006(3) 0.013(3) -0.011(3)
C76 0.043(3) 0.026(3) 0.043(3) -0.002(3) 0.008(3) -0.015(3)
C77 0.030(3) 0.046(3) 0.044(3) -0.001(3) -0.001(3) -0.022(3)
C78 0.039(3) 0.044(3) 0.025(3) -0.009(2) -0.001(2) -0.016(3)
C79 0.025(3) 0.033(3) 0.046(3) -0.006(3) -0.004(2) -0.006(2)
C80 0.075(6) 0.044(5) 0.247(14) -0.041(7) 0.051(8) -0.028(5)
C81 0.069(6) 0.090(7) 0.142(9) -0.029(6) 0.017(6) -0.007(5)
C82 0.111(8) 0.108(9) 0.157(11) -0.023(7) 0.071(7) -0.023(7)
C83 0.101(7) 0.055(6) 0.169(11) -0.007(7) 0.000(7) -0.012(5)
C84 0.150(9) 0.077(6) 0.153(9) -0.066(6) 0.076(7) -0.072(7)
C85 0.147(10) 0.124(9) 0.174(11) -0.087(8) 0.057(8) -0.108(8)
C92 0.034(3) 0.036(3) 0.022(3) 0.004(2) -0.014(2) -0.021(2)

loop_
_atom_type_symbol
_atom_type_description
_atom_type_scat_dispersion_real
_atom_type_scat_dispersion_imag
_atom_type_scat_source
C C 0.0033 0.0016 'International Tables Vol C Tables 4.2.6.8 and 6.1.1.4'
H H 0.0000 0.0000 'International Tables Vol C Tables 4.2.6.8 and 6.1.1.4'
Si Si 0.0817 0.0704 'International Tables Vol C Tables 4.2.6.8 and 6.1.1.4'
Sn Sn -0.6537 1.4246 'International Tables Vol C Tables 4.2.6.8 and 6.1.1.4'

loop_
_geom_angle_atom_site_label_1
_geom_angle_atom_site_label_2
_geom_angle_atom_site_label_3
_geom_angle
C3 Sn1 C26 115.93(15)
C3 Sn1 C1 94.74(16)
C26 Sn1 C1 124.70(16)
C3 Sn1 C2 100.80(15)
C26 Sn1 C2 125.92(15)
C1 Sn1 C2 87.47(14)
C3 Sn1 Sn2 93.68(11)
C26 Sn1 Sn2 150.27(11)
C1 Sn1 Sn2 44.49(11)
C2 Sn1 Sn2 43.90(10)
C13 C1 Sn1 114.1(3)
C13 C1 Sn2 119.5(3)
Sn1 C1 Sn2 91.46(15)
C13 C1 H1 110.1
Sn1 C1 H1 110.1
Sn2 C1 H1 110.1
C14 Sn2 C2 95.49(16)
C14 Sn2 C53 115.89(16)
C2 Sn2 C53 121.33(15)
C14 Sn2 C1 106.57(16)
C2 Sn2 C1 87.93(15)
C53 Sn2 C1 123.50(16)
C14 Sn2 Sn1 98.27(11)
C2 Sn2 Sn1 44.81(10)
C53 Sn2 Sn1 145.33(11)
C1 Sn2 Sn1 44.05(10)
C25 C2 Sn2 115.8(3)
C25 C2 Sn1 118.5(3)
Sn2 C2 Sn1 91.29(15)
C25 C2 H2 110.0
Sn2 C2 H2 110.0
Sn1 C2 H2 110.0
C4 C3 C8 119.3(4)
C4 C3 Sn1 119.2(3)
C8 C3 Sn1 120.8(3)
C5 C4 C3 122.2(4)
C5 C4 H3 118.9
C3 C4 H3 118.9
C6 C5 C4 119.0(4)
C6 C5 H4 120.5
C4 C5 H4 120.5
C5 C6 C7 120.2(4)
C5 C6 H5 119.9
C7 C6 H5 119.9
C6 C7 C8 122.4(4)
C6 C7 H6 118.8
C8 C7 H6 118.8
C7 C8 C3 116.8(4)
C7 C8 C9 118.6(4)
C3 C8 C9 124.5(4)
C13 C9 C10 117.0(4)
C13 C9 C8 127.0(4)
C10 C9 C8 115.9(4)
C11 C10 C9 123.3(4)
C11 C10 H7 118.3
C9 C10 H7 118.3
C10 C11 C92 119.2(4)
C10 C11 H8 120.4
C92 C11 H8 120.4
C92 C12 C13 123.3(4)
C92 C12 H9 118.3
C13 C12 H9 118.3
C12 C13 C9 118.0(4)
C12 C13 C1 116.7(4)
C9 C13 C1 125.3(4)
C19 C14 C15 119.2(4)
C19 C14 Sn2 121.2(3)
C15 C14 Sn2 119.1(3)
C16 C15 C14 122.1(4)
C16 C15 H10 118.9
C14 C15 H10 118.9
C15 C16 C17 118.3(4)
C15 C16 H11 120.9
C17 C16 H11 120.9
C18 C17 C16 121.0(5)
C18 C17 H12 119.5
C16 C17 H12 119.5
C17 C18 C19 121.2(4)
C17 C18 H13 119.4
C19 C18 H13 119.4
C14 C19 C18 118.2(4)
C14 C19 C20 124.9(4)
C18 C19 C20 116.9(4)
C21 C20 C25 117.8(4)
C21 C20 C19 115.4(4)
C25 C20 C19 126.8(4)
C22 C21 C20 123.8(4)
C22 C21 H14 118.1
C20 C21 H14 118.1
C21 C22 C23 118.0(4)
C21 C22 H15 121.0
C23 C22 H15 121.0
C24 C23 C22 119.3(4)
C24 C23 H16 120.4
C22 C23 H16 120.4
C23 C24 C25 123.7(4)
C23 C24 H17 118.1
C25 C24 H17 118.1
C24 C25 C20 117.3(4)
C24 C25 C2 115.9(4)
C20 C25 C2 126.8(4)
C31 C26 C27 118.5(4)
C31 C26 Sn1 123.4(3)
C27 C26 Sn1 118.0(3)
C28 C27 C26 119.1(4)
C28 C27 C32 117.0(4)
C26 C27 C32 123.9(4)
C29 C28 C27 122.7(4)
C29 C28 H18 118.7
C27 C28 H18 118.7
C30 C29 C28 117.1(4)
C30 C29 C33 120.7(4)
C28 C29 C33 122.1(4)
C29 C30 C31 123.2(4)
C29 C30 H19 118.4
C31 C30 H19 118.4
C30 C31 C26 119.4(4)
C30 C31 C34 117.1(4)
C26 C31 C34 123.3(4)
C27 C32 Si2 112.1(3)
C27 C32 Si1 111.3(3)
Si2 C32 Si1 119.3(2)
C27 C32 H20 104.1
Si2 C32 H20 104.1
Si1 C32 H20 104.1
C29 C33 Si3 113.7(3)
C29 C33 Si4 113.6(3)
Si3 C33 Si4 117.1(2)
C29 C33 H21 103.4
Si3 C33 H21 103.4
Si4 C33 H21 103.4
C31 C34 Si6 112.4(3)
C31 C34 Si5 108.1(3)
Si6 C34 Si5 121.6(2)
C31 C34 H22 104.3
Si6 C34 H22 104.3
Si5 C34 H22 104.3
C37 Si1 C35 108.0(2)
C37 Si1 C36 110.3(2)
C35 Si1 C36 106.2(2)
C37 Si1 C32 109.81(18)
C35 Si1 C32 109.46(19)
C36 Si1 C32 112.9(2)
C38 Si2 C40 111.1(2)
C38 Si2 C39 106.8(2)
C40 Si2 C39 106.7(2)
C38 Si2 C32 108.6(2)
C40 Si2 C32 107.26(19)
C39 Si2 C32 116.4(2)
C33 Si3 C43 108.1(2)
C33 Si3 C42 111.4(2)
C43 Si3 C42 106.2(3)
C33 Si3 C41 110.8(2)
C43 Si3 C41 111.8(3)
C42 Si3 C41 108.6(3)
C45 Si4 C44 107.6(2)
C45 Si4 C46 108.8(3)
C44 Si4 C46 109.1(2)
C45 Si4 C33 112.6(2)
C44 Si4 C33 110.6(2)
C46 Si4 C33 108.1(2)
C48 Si5 C47 107.6(2)
C48 Si5 C49 109.0(2)
C47 Si5 C49 107.8(3)
C48 Si5 C34 110.8(2)
C47 Si5 C34 114.6(2)
C49 Si5 C34 107.0(2)
C51 Si6 C50 107.1(2)
C51 Si6 C52 106.6(2)
C50 Si6 C52 111.3(2)
C51 Si6 C34 115.4(2)
C50 Si6 C34 106.84(19)
C52 Si6 C34 109.7(2)
Si1 C35 H23 109.5
Si1 C35 H24 109.5
H23 C35 H24 109.5
Si1 C35 H25 109.5
H23 C35 H25 109.5
H24 C35 H25 109.5
Si1 C36 H26 109.5
Si1 C36 H27 109.5
H26 C36 H27 109.5
Si1 C36 H28 109.5
H26 C36 H28 109.5
H27 C36 H28 109.5
Si1 C37 H29 109.5
Si1 C37 H30 109.5
H29 C37 H30 109.5
Si1 C37 H31 109.5
H29 C37 H31 109.5
H30 C37 H31 109.5
Si2 C38 H32 109.5
Si2 C38 H33 109.5
H32 C38 H33 109.5
Si2 C38 H34 109.5
H32 C38 H34 109.5
H33 C38 H34 109.5
Si2 C39 H35 109.5
Si2 C39 H36 109.5
H35 C39 H36 109.5
Si2 C39 H37 109.5
H35 C39 H37 109.5
H36 C39 H37 109.5
Si2 C40 H38 109.5
Si2 C40 H39 109.5
H38 C40 H39 109.5
Si2 C40 H40 109.5
H38 C40 H40 109.5
H39 C40 H40 109.5
Si3 C41 H41 109.5
Si3 C41 H42 109.5
H41 C41 H42 109.5
Si3 C41 H43 109.5
H41 C41 H43 109.5
H42 C41 H43 109.5
Si3 C42 H44 109.5
Si3 C42 H45 109.5
H44 C42 H45 109.5
Si3 C42 H46 109.5
H44 C42 H46 109.5
H45 C42 H46 109.5
Si3 C43 H47 109.5
Si3 C43 H48 109.5
H47 C43 H48 109.5
Si3 C43 H49 109.5
H47 C43 H49 109.5
H48 C43 H49 109.5
Si4 C44 H50 109.5
Si4 C44 H51 109.5
H50 C44 H51 109.5
Si4 C44 H52 109.5
H50 C44 H52 109.5
H51 C44 H52 109.5
Si4 C45 H53 109.5
Si4 C45 H54 109.5
H53 C45 H54 109.5
Si4 C45 H55 109.5
H53 C45 H55 109.5
H54 C45 H55 109.5
Si4 C46 H56 109.5
Si4 C46 H57 109.5
H56 C46 H57 109.5
Si4 C46 H58 109.5
H56 C46 H58 109.5
H57 C46 H58 109.5
Si5 C47 H59 109.5
Si5 C47 H60 109.5
H59 C47 H60 109.5
Si5 C47 H61 109.5
H59 C47 H61 109.5
H60 C47 H61 109.5
Si5 C48 H62 109.5
Si5 C48 H63 109.5
H62 C48 H63 109.5
Si5 C48 H64 109.5
H62 C48 H64 109.5
H63 C48 H64 109.5
Si5 C49 H65 109.5
Si5 C49 H66 109.5
H65 C49 H66 109.5
Si5 C49 H67 109.5
H65 C49 H67 109.5
H66 C49 H67 109.5
Si6 C50 H68 109.5
Si6 C50 H69 109.5
H68 C50 H69 109.5
Si6 C50 H70 109.5
H68 C50 H70 109.5
H69 C50 H70 109.5
Si6 C51 H71 109.5
Si6 C51 H72 109.5
H71 C51 H72 109.5
Si6 C51 H73 109.5
H71 C51 H73 109.5
H72 C51 H73 109.5
Si6 C52 H74 109.5
Si6 C52 H75 109.5
H74 C52 H75 109.5
Si6 C52 H76 109.5
H74 C52 H76 109.5
H75 C52 H76 109.5
C58 C53 C54 119.1(4)
C58 C53 Sn2 117.1(3)
C54 C53 Sn2 123.8(3)
C55 C54 C53 119.1(4)
C55 C54 C59 116.9(4)
C53 C54 C59 123.9(4)
C56 C55 C54 122.3(4)
C56 C55 H77 118.9
C54 C55 H77 118.9
C57 C56 C55 117.4(4)
C57 C56 C60 118.9(4)
C55 C56 C60 123.7(4)
C56 C57 C58 122.5(4)
C56 C57 H78 118.8
C58 C57 H78 118.8
C57 C58 C53 119.6(4)
C57 C58 C61 115.6(4)
C53 C58 C61 124.8(4)
C54 C59 Si8 112.5(3)
C54 C59 Si7 112.6(3)
Si8 C59 Si7 116.8(2)
C54 C59 H79 104.5
Si8 C59 H79 104.5
Si7 C59 H79 104.5
C56 C60 Si10 113.0(3)
C56 C60 Si9 112.4(3)
Si10 C60 Si9 120.8(2)
C56 C60 H80 102.5
Si10 C60 H80 102.5
Si9 C60 H80 102.5
C58 C61 Si12 113.3(3)
C58 C61 Si11 108.9(3)
Si12 C61 Si11 118.4(2)
C58 C61 H81 105.0
Si12 C61 H81 105.0
Si11 C61 H81 105.0
C62 Si7 C63 108.1(2)
C62 Si7 C64 107.8(2)
C63 Si7 C64 107.2(2)
C62 Si7 C59 108.6(2)
C63 Si7 C59 114.0(2)
C64 Si7 C59 110.8(2)
C66 Si8 C67 107.7(2)
C66 Si8 C65 107.3(2)
C67 Si8 C65 109.8(2)
C66 Si8 C59 110.0(2)
C67 Si8 C59 108.8(2)
C65 Si8 C59 113.2(2)
C68 Si9 C69 108.5(3)
C68 Si9 C70 107.9(3)
C69 Si9 C70 108.8(3)
C68 Si9 C60 108.0(2)
C69 Si9 C60 114.5(2)
C70 Si9 C60 109.0(3)
C72 Si10 C71 110.5(2)
C72 Si10 C73 107.1(3)
C71 Si10 C73 108.4(3)
C72 Si10 C60 108.2(2)
C71 Si10 C60 114.0(2)
C73 Si10 C60 108.4(2)
C75 Si11 C74 108.1(2)
C75 Si11 C76 109.8(2)
C74 Si11 C76 106.4(2)
C75 Si11 C61 109.8(2)
C74 Si11 C61 109.7(2)
C76 Si11 C61 112.8(2)
C78 Si12 C79 110.0(2)
C78 Si12 C77 107.1(2)
C79 Si12 C77 105.2(2)
C78 Si12 C61 110.1(2)
C79 Si12 C61 108.2(2)
C77 Si12 C61 116.1(2)
Si7 C62 H82 109.5
Si7 C62 H83 109.5
H82 C62 H83 109.5
Si7 C62 H84 109.5
H82 C62 H84 109.5
H83 C62 H84 109.5
Si7 C63 H85 109.5
Si7 C63 H86 109.5
H85 C63 H86 109.5
Si7 C63 H87 109.5
H85 C63 H87 109.5
H86 C63 H87 109.5
Si7 C64 H88 109.5
Si7 C64 H89 109.5
H88 C64 H89 109.5
Si7 C64 H90 109.5
H88 C64 H90 109.5
H89 C64 H90 109.5
Si8 C65 H91 109.5
Si8 C65 H92 109.5
H91 C65 H92 109.5
Si8 C65 H93 109.5
H91 C65 H93 109.5
H92 C65 H93 109.5
Si8 C66 H94 109.5
Si8 C66 H95 109.5
H94 C66 H95 109.5
Si8 C66 H96 109.5
H94 C66 H96 109.5
H95 C66 H96 109.5
Si8 C67 H97 109.5
Si8 C67 H98 109.5
H97 C67 H98 109.5
Si8 C67 H99 109.5
H97 C67 H99 109.5
H98 C67 H99 109.5
Si9 C68 H100 109.5
Si9 C68 H101 109.5
H100 C68 H101 109.5
Si9 C68 H102 109.5
H100 C68 H102 109.5
H101 C68 H102 109.5
Si9 C69 H103 109.5
Si9 C69 H104 109.5
H103 C69 H104 109.5
Si9 C69 H105 109.5
H103 C69 H105 109.5
H104 C69 H105 109.5
Si9 C70 H106 109.5
Si9 C70 H107 109.5
H106 C70 H107 109.5
Si9 C70 H108 109.5
H106 C70 H108 109.5
H107 C70 H108 109.5
Si10 C71 H109 109.5
Si10 C71 H110 109.5
H109 C71 H110 109.5
Si10 C71 H111 109.5
H109 C71 H111 109.5
H110 C71 H111 109.5
Si10 C72 H112 109.5
Si10 C72 H113 109.5
H112 C72 H113 109.5
Si10 C72 H114 109.5
H112 C72 H114 109.5
H113 C72 H114 109.5
Si10 C73 H115 109.5
Si10 C73 H116 109.5
H115 C73 H116 109.5
Si10 C73 H117 109.5
H115 C73 H117 109.5
H116 C73 H117 109.5
Si11 C74 H118 109.5
Si11 C74 H119 109.5
H118 C74 H119 109.5
Si11 C74 H120 109.5
H118 C74 H120 109.5
H119 C74 H120 109.5
Si11 C75 H121 109.5
Si11 C75 H122 109.5
H121 C75 H122 109.5
Si11 C75 H123 109.5
H121 C75 H123 109.5
H122 C75 H123 109.5
Si11 C76 H124 109.5
Si11 C76 H125 109.5
H124 C76 H125 109.5
Si11 C76 H126 109.5
H124 C76 H126 109.5
H125 C76 H126 109.5
Si12 C77 H127 109.5
Si12 C77 H128 109.5
H127 C77 H128 109.5
Si12 C77 H129 109.5
H127 C77 H129 109.5
H128 C77 H129 109.5
Si12 C78 H130 109.5
Si12 C78 H131 109.5
H130 C78 H131 109.5
Si12 C78 H132 109.5
H130 C78 H132 109.5
H131 C78 H132 109.5
Si12 C79 H133 109.5
Si12 C79 H134 109.5
H133 C79 H134 109.5
Si12 C79 H135 109.5
H133 C79 H135 109.5
H134 C79 H135 109.5
C81 C80 C85 125.1(9)
C81 C80 H136 117.4
C85 C80 H136 117.4
C80 C81 C82 118.1(10)
C80 C81 H137 121.0
C82 C81 H137 121.0
C81 C82 C83 119.2(10)
C81 C82 H138 120.4
C83 C82 H138 120.4
C84 C83 C82 127.7(10)
C84 C83 H139 116.1
C82 C83 H139 116.1
C83 C84 C85 111.9(10)
C83 C84 H140 124.0
C85 C84 H140 124.0
C84 C85 C80 117.9(9)
C84 C85 H141 121.1
C80 C85 H141 121.1
C12 C92 C11 119.1(4)
C12 C92 H142 120.5
C11 C92 H142 120.5

loop_
_geom_bond_atom_site_label_1
_geom_bond_atom_site_label_2
_geom_bond_distance
Sn1 C3 2.128(4)
Sn1 C26 2.178(4)
Sn1 C1 2.180(4)
Sn1 C2 2.210(4)
Sn1 Sn2 3.1350(4)
C1 C13 1.502(5)
C1 Sn2 2.198(4)
C1 H1 1.0000
Sn2 C14 2.139(4)
Sn2 C2 2.175(4)
Sn2 C53 2.180(4)
C2 C25 1.502(6)
C2 H2 1.0000
C3 C4 1.399(6)
C3 C8 1.421(6)
C4 C5 1.376(6)
C4 H3 0.9500
C5 C6 1.374(6)
C5 H4 0.9500
C6 C7 1.387(6)
C6 H5 0.9500
C7 C8 1.401(6)
C7 H6 0.9500
C8 C9 1.506(6)
C9 C13 1.420(6)
C9 C10 1.421(6)
C10 C11 1.369(6)
C10 H7 0.9500
C11 C92 1.385(6)
C11 H8 0.9500
C12 C92 1.378(6)
C12 C13 1.402(6)
C12 H9 0.9500
C14 C19 1.397(6)
C14 C15 1.405(6)
C15 C16 1.379(6)
C15 H10 0.9500
C16 C17 1.380(6)
C16 H11 0.9500
C17 C18 1.380(6)
C17 H12 0.9500
C18 C19 1.404(6)
C18 H13 0.9500
C19 C20 1.532(6)
C20 C21 1.401(6)
C20 C25 1.416(6)
C21 C22 1.390(5)
C21 H14 0.9500
C22 C23 1.391(6)
C22 H15 0.9500
C23 C24 1.373(6)
C23 H16 0.9500
C24 C25 1.409(5)
C24 H17 0.9500
C26 C31 1.414(5)
C26 C27 1.418(5)
C27 C28 1.397(5)
C27 C32 1.523(5)
C28 C29 1.393(5)
C28 H18 0.9500
C29 C30 1.376(6)
C29 C33 1.521(6)
C30 C31 1.391(6)
C30 H19 0.9500
C31 C34 1.528(5)
C32 Si2 1.887(4)
C32 Si1 1.903(4)
C32 H20 1.0000
C33 Si3 1.863(5)
C33 Si4 1.887(5)
C33 H21 1.0000
C34 Si6 1.898(4)
C34 Si5 1.899(4)
C34 H22 1.0000
Si1 C37 1.867(4)
Si1 C35 1.867(4)
Si1 C36 1.870(4)
Si2 C38 1.859(4)
Si2 C40 1.863(4)
Si2 C39 1.866(5)
Si3 C43 1.868(5)
Si3 C42 1.874(5)
Si3 C41 1.877(5)
Si4 C45 1.862(5)
Si4 C44 1.866(5)
Si4 C46 1.866(5)
Si5 C48 1.856(5)
Si5 C47 1.859(5)
Si5 C49 1.864(5)
Si6 C51 1.862(5)
Si6 C50 1.867(5)
Si6 C52 1.871(5)
C35 H23 0.9800
C35 H24 0.9800
C35 H25 0.9800
C36 H26 0.9800
C36 H27 0.9800
C36 H28 0.9800
C37 H29 0.9800
C37 H30 0.9800
C37 H31 0.9800
C38 H32 0.9800
C38 H33 0.9800
C38 H34 0.9800
C39 H35 0.9800
C39 H36 0.9800
C39 H37 0.9800
C40 H38 0.9800
C40 H39 0.9800
C40 H40 0.9800
C41 H41 0.9800
C41 H42 0.9800
C41 H43 0.9800
C42 H44 0.9800
C42 H45 0.9800
C42 H46 0.9800
C43 H47 0.9800
C43 H48 0.9800
C43 H49 0.9800
C44 H50 0.9800
C44 H51 0.9800
C44 H52 0.9800
C45 H53 0.9800
C45 H54 0.9800
C45 H55 0.9800
C46 H56 0.9800
C46 H57 0.9800
C46 H58 0.9800
C47 H59 0.9800
C47 H60 0.9800
C47 H61 0.9800
C48 H62 0.9800
C48 H63 0.9800
C48 H64 0.9800
C49 H65 0.9800
C49 H66 0.9800
C49 H67 0.9800
C50 H68 0.9800
C50 H69 0.9800
C50 H70 0.9800
C51 H71 0.9800
C51 H72 0.9800
C51 H73 0.9800
C52 H74 0.9800
C52 H75 0.9800
C52 H76 0.9800
C53 C58 1.407(6)
C53 C54 1.417(6)
C54 C55 1.402(6)
C54 C59 1.529(6)
C55 C56 1.398(6)
C55 H77 0.9500
C56 C57 1.389(6)
C56 C60 1.527(6)
C57 C58 1.398(5)
C57 H78 0.9500
C58 C61 1.517(6)
C59 Si8 1.889(4)
C59 Si7 1.908(4)
C59 H79 1.0000
C60 Si10 1.886(5)
C60 Si9 1.888(5)
C60 H80 1.0000
C61 Si12 1.893(4)
C61 Si11 1.920(4)
C61 H81 1.0000
Si7 C62 1.865(5)
Si7 C63 1.875(5)
Si7 C64 1.877(5)
Si8 C66 1.867(5)
Si8 C67 1.872(4)
Si8 C65 1.875(5)
Si9 C68 1.857(5)
Si9 C69 1.870(5)
Si9 C70 1.884(5)
Si10 C72 1.861(5)
Si10 C71 1.868(5)
Si10 C73 1.871(5)
Si11 C75 1.858(5)
Si11 C74 1.860(5)
Si11 C76 1.872(4)
Si12 C78 1.861(5)
Si12 C79 1.863(5)
Si12 C77 1.865(5)
C62 H82 0.9800
C62 H83 0.9800
C62 H84 0.9800
C63 H85 0.9800
C63 H86 0.9800
C63 H87 0.9800
C64 H88 0.9800
C64 H89 0.9800
C64 H90 0.9800
C65 H91 0.9800
C65 H92 0.9800
C65 H93 0.9800
C66 H94 0.9800
C66 H95 0.9800
C66 H96 0.9800
C67 H97 0.9800
C67 H98 0.9800
C67 H99 0.9800
C68 H100 0.9800
C68 H101 0.9800
C68 H102 0.9800
C69 H103 0.9800
C69 H104 0.9800
C69 H105 0.9800
C70 H106 0.9800
C70 H107 0.9800
C70 H108 0.9800
C71 H109 0.9800
C71 H110 0.9800
C71 H111 0.9800
C72 H112 0.9800
C72 H113 0.9800
C72 H114 0.9800
C73 H115 0.9800
C73 H116 0.9800
C73 H117 0.9800
C74 H118 0.9800
C74 H119 0.9800
C74 H120 0.9800
C75 H121 0.9800
C75 H122 0.9800
C75 H123 0.9800
C76 H124 0.9800
C76 H125 0.9800
C76 H126 0.9800
C77 H127 0.9800
C77 H128 0.9800
C77 H129 0.9800
C78 H130 0.9800
C78 H131 0.9800
C78 H132 0.9800
C79 H133 0.9800
C79 H134 0.9800
C79 H135 0.9800
C80 C81 1.339(12)
C80 C85 1.501(12)
C80 H136 0.9500
C81 C82 1.359(10)
C81 H137 0.9500
C82 C83 1.470(11)
C82 H138 0.9500
C83 C84 1.379(11)
C83 H139 0.9500
C84 C85 1.490(12)
C84 H140 0.9500
C85 H141 0.9500
C92 H142 0.9500

loop_
_geom_torsion_atom_site_label_1
_geom_torsion_atom_site_label_2
_geom_torsion_atom_site_label_3
_geom_torsion_atom_site_label_4
_geom_torsion
C3 Sn1 C1 C13 -33.0(3)
C26 Sn1 C1 C13 93.2(3)
C2 Sn1 C1 C13 -133.7(3)
Sn2 Sn1 C1 C13 -123.4(4)
C3 Sn1 C1 Sn2 90.43(16)
C26 Sn1 C1 Sn2 -143.35(15)
C2 Sn1 C1 Sn2 -10.21(15)
C13 C1 Sn2 C14 34.2(4)
Sn1 C1 Sn2 C14 -84.74(17)
C13 C1 Sn2 C2 129.3(3)
Sn1 C1 Sn2 C2 10.37(15)
C13 C1 Sn2 C53 -103.8(3)
Sn1 C1 Sn2 C53 137.25(15)
C13 C1 Sn2 Sn1 119.0(4)
C3 Sn1 Sn2 C14 12.30(16)
C26 Sn1 Sn2 C14 -173.0(2)
C1 Sn1 Sn2 C14 105.3(2)
C2 Sn1 Sn2 C14 -89.48(19)
C3 Sn1 Sn2 C2 101.77(19)
C26 Sn1 Sn2 C2 -83.5(3)
C1 Sn1 Sn2 C2 -165.2(2)
C3 Sn1 Sn2 C53 -177.3(2)
C26 Sn1 Sn2 C53 -2.6(3)
C1 Sn1 Sn2 C53 -84.3(3)
C2 Sn1 Sn2 C53 80.9(3)
C3 Sn1 Sn2 C1 -93.0(2)
C26 Sn1 Sn2 C1 81.7(3)
C2 Sn1 Sn2 C1 165.2(2)
C14 Sn2 C2 C25 -26.5(3)
C53 Sn2 C2 C25 98.4(3)
C1 Sn2 C2 C25 -132.9(3)
Sn1 Sn2 C2 C25 -122.7(3)
C14 Sn2 C2 Sn1 96.22(16)
C53 Sn2 C2 Sn1 -138.89(16)
C1 Sn2 C2 Sn1 -10.23(15)
C3 Sn1 C2 C25 36.4(3)
C26 Sn1 C2 C25 -97.0(3)
C1 Sn1 C2 C25 130.8(3)
Sn2 Sn1 C2 C25 120.4(3)
C3 Sn1 C2 Sn2 -84.02(16)
C26 Sn1 C2 Sn2 142.52(15)
C1 Sn1 C2 Sn2 10.32(15)
C26 Sn1 C3 C4 68.3(4)
C1 Sn1 C3 C4 -159.2(3)
C2 Sn1 C3 C4 -70.9(3)
Sn2 Sn1 C3 C4 -114.6(3)
C26 Sn1 C3 C8 -121.6(3)
C1 Sn1 C3 C8 10.9(3)
C2 Sn1 C3 C8 99.2(3)
Sn2 Sn1 C3 C8 55.5(3)
C8 C3 C4 C5 0.0(6)
Sn1 C3 C4 C5 170.2(3)
C3 C4 C5 C6 -2.0(7)
C4 C5 C6 C7 1.2(7)
C5 C6 C7 C8 1.6(7)
C6 C7 C8 C3 -3.5(6)
C6 C7 C8 C9 173.5(4)
C4 C3 C8 C7 2.7(6)
Sn1 C3 C8 C7 -167.4(3)
C4 C3 C8 C9 -174.1(4)
Sn1 C3 C8 C9 15.8(5)
C7 C8 C9 C13 156.2(4)
C3 C8 C9 C13 -27.1(7)
C7 C8 C9 C10 -26.8(6)
C3 C8 C9 C10 149.9(4)
C13 C9 C10 C11 -3.6(7)
C8 C9 C10 C11 179.1(4)
C9 C10 C11 C92 3.8(7)
C92 C12 C13 C9 1.2(7)
C92 C12 C13 C1 -177.5(4)
C10 C9 C13 C12 1.0(6)
C8 C9 C13 C12 178.0(4)
C10 C9 C13 C1 179.6(4)
C8 C9 C13 C1 -3.5(7)
Sn1 C1 C13 C12 -146.8(3)
Sn2 C1 C13 C12 106.6(4)
Sn1 C1 C13 C9 34.6(5)
Sn2 C1 C13 C9 -72.0(5)
C2 Sn2 C14 C19 10.8(4)
C53 Sn2 C14 C19 -118.1(3)
C1 Sn2 C14 C19 100.3(4)
Sn1 Sn2 C14 C19 55.9(4)
C2 Sn2 C14 C15 -161.3(3)
C53 Sn2 C14 C15 69.9(4)
C1 Sn2 C14 C15 -71.8(3)
Sn1 Sn2 C14 C15 -116.2(3)
C19 C14 C15 C16 0.4(7)
Sn2 C14 C15 C16 172.6(4)
C14 C15 C16 C17 -2.6(7)
C15 C16 C17 C18 2.0(7)
C16 C17 C18 C19 0.9(7)
C15 C14 C19 C18 2.5(6)
Sn2 C14 C19 C18 -169.5(3)
C15 C14 C19 C20 -175.4(4)
Sn2 C14 C19 C20 12.6(6)
C17 C18 C19 C14 -3.2(7)
C17 C18 C19 C20 174.9(4)
C14 C19 C20 C21 153.3(4)
C18 C19 C20 C21 -24.7(6)
C14 C19 C20 C25 -27.3(7)
C18 C19 C20 C25 154.8(4)
C25 C20 C21 C22 -4.7(6)
C19 C20 C21 C22 174.8(4)
C20 C21 C22 C23 1.9(6)
C21 C22 C23 C24 2.0(6)
C22 C23 C24 C25 -3.2(7)
C23 C24 C25 C20 0.4(6)
C23 C24 C25 C2 178.8(4)
C21 C20 C25 C24 3.4(6)
C19 C20 C25 C24 -176.0(4)
C21 C20 C25 C2 -174.9(4)
C19 C20 C25 C2 5.7(7)
Sn2 C2 C25 C24 -155.5(3)
Sn1 C2 C25 C24 97.7(4)
Sn2 C2 C25 C20 22.8(5)
Sn1 C2 C25 C20 -84.0(5)
C3 Sn1 C26 C31 -134.4(3)
C1 Sn1 C26 C31 109.0(3)
C2 Sn1 C26 C31 -6.8(4)
Sn2 Sn1 C26 C31 51.5(5)
C3 Sn1 C26 C27 46.0(4)
C1 Sn1 C26 C27 -70.7(4)
C2 Sn1 C26 C27 173.5(3)
Sn2 Sn1 C26 C27 -128.2(3)
C31 C26 C27 C28 0.9(6)
Sn1 C26 C27 C28 -179.4(3)
C31 C26 C27 C32 -178.3(4)
Sn1 C26 C27 C32 1.4(5)
C26 C27 C28 C29 -0.8(6)
C32 C27 C28 C29 178.4(4)
C27 C28 C29 C30 0.6(6)
C27 C28 C29 C33 -175.7(4)
C28 C29 C30 C31 -0.4(6)
C33 C29 C30 C31 175.9(4)
C29 C30 C31 C26 0.4(6)
C29 C30 C31 C34 -175.7(4)
C27 C26 C31 C30 -0.7(6)
Sn1 C26 C31 C30 179.6(3)
C27 C26 C31 C34 175.2(4)
Sn1 C26 C31 C34 -4.5(6)
C28 C27 C32 Si2 -70.0(4)
C26 C27 C32 Si2 109.2(4)
C28 C27 C32 Si1 66.4(4)
C26 C27 C32 Si1 -114.4(4)
C30 C29 C33 Si3 -116.9(4)
C28 C29 C33 Si3 59.2(5)
C30 C29 C33 Si4 105.9(4)
C28 C29 C33 Si4 -78.0(5)
C30 C31 C34 Si6 -64.5(4)
C26 C31 C34 Si6 119.5(4)
C30 C31 C34 Si5 72.5(4)
C26 C31 C34 Si5 -103.5(4)
C27 C32 Si1 C37 28.7(3)
Si2 C32 Si1 C37 161.5(2)
C27 C32 Si1 C35 147.1(3)
Si2 C32 Si1 C35 -80.1(3)
C27 C32 Si1 C36 -94.9(3)
Si2 C32 Si1 C36 38.0(3)
C27 C32 Si2 C38 -170.5(3)
Si1 C32 Si2 C38 57.0(3)
C27 C32 Si2 C40 -50.3(3)
Si1 C32 Si2 C40 177.1(2)
C27 C32 Si2 C39 69.0(3)
Si1 C32 Si2 C39 -63.5(3)
C29 C33 Si3 C43 33.5(4)
Si4 C33 Si3 C43 169.1(3)
C29 C33 Si3 C42 149.7(3)
Si4 C33 Si3 C42 -74.6(3)
C29 C33 Si3 C41 -89.3(4)
Si4 C33 Si3 C41 46.3(3)
C29 C33 Si4 C45 51.6(4)
Si3 C33 Si4 C45 -84.1(3)
C29 C33 Si4 C44 172.0(3)
Si3 C33 Si4 C44 36.3(3)
C29 C33 Si4 C46 -68.6(4)
Si3 C33 Si4 C46 155.7(3)
C31 C34 Si5 C48 167.8(3)
Si6 C34 Si5 C48 -59.9(3)
C31 C34 Si5 C47 -70.2(3)
Si6 C34 Si5 C47 62.0(3)
C31 C34 Si5 C49 49.2(3)
Si6 C34 Si5 C49 -178.6(3)
C31 C34 Si6 C51 72.2(4)
Si5 C34 Si6 C51 -58.2(3)
C31 C34 Si6 C50 -46.7(3)
Si5 C34 Si6 C50 -177.1(2)
C31 C34 Si6 C52 -167.4(3)
Si5 C34 Si6 C52 62.2(3)
C14 Sn2 C53 C58 63.0(3)
C2 Sn2 C53 C58 -51.8(4)
C1 Sn2 C53 C58 -162.4(3)
Sn1 Sn2 C53 C58 -106.3(3)
C14 Sn2 C53 C54 -117.6(4)
C2 Sn2 C53 C54 127.5(3)
C1 Sn2 C53 C54 16.9(4)
Sn1 Sn2 C53 C54 73.0(4)
C58 C53 C54 C55 2.6(6)
Sn2 C53 C54 C55 -176.7(3)
C58 C53 C54 C59 -179.6(4)
Sn2 C53 C54 C59 1.1(6)
C53 C54 C55 C56 -0.3(6)
C59 C54 C55 C56 -178.3(4)
C54 C55 C56 C57 -2.0(6)
C54 C55 C56 C60 -180.0(4)
C55 C56 C57 C58 2.1(7)
C60 C56 C57 C58 -179.8(4)
C56 C57 C58 C53 0.1(7)
C56 C57 C58 C61 -177.0(4)
C54 C53 C58 C57 -2.5(6)
Sn2 C53 C58 C57 176.8(3)
C54 C53 C58 C61 174.3(4)
Sn2 C53 C58 C61 -6.3(5)
C55 C54 C59 Si8 60.6(4)
C53 C54 C59 Si8 -117.3(4)
C55 C54 C59 Si7 -73.9(4)
C53 C54 C59 Si7 108.3(4)
C57 C56 C60 Si10 -108.0(4)
C55 C56 C60 Si10 69.9(5)
C57 C56 C60 Si9 111.0(4)
C55 C56 C60 Si9 -71.0(5)
C57 C58 C61 Si12 -63.2(4)
C53 C58 C61 Si12 119.8(4)
C57 C58 C61 Si11 70.8(4)
C53 C58 C61 Si11 -106.2(4)
C54 C59 Si7 C62 -64.7(4)
Si8 C59 Si7 C62 163.0(2)
C54 C59 Si7 C63 56.0(4)
Si8 C59 Si7 C63 -76.4(3)
C54 C59 Si7 C64 177.1(3)
Si8 C59 Si7 C64 44.7(3)
C54 C59 Si8 C66 144.9(3)
Si7 C59 Si8 C66 -82.7(3)
C54 C59 Si8 C67 27.2(4)
Si7 C59 Si8 C67 159.6(2)
C54 C59 Si8 C65 -95.2(3)
Si7 C59 Si8 C65 37.3(3)
C56 C60 Si9 C68 -50.0(4)
Si10 C60 Si9 C68 172.4(3)
C56 C60 Si9 C69 70.9(4)
Si10 C60 Si9 C69 -66.7(3)
C56 C60 Si9 C70 -167.0(3)
Si10 C60 Si9 C70 55.4(4)
C56 C60 Si10 C72 32.0(4)
Si9 C60 Si10 C72 169.4(3)
C56 C60 Si10 C71 -91.3(4)
Si9 C60 Si10 C71 46.0(4)
C56 C60 Si10 C73 147.9(4)
Si9 C60 Si10 C73 -74.8(4)
C58 C61 Si11 C75 155.2(3)
Si12 C61 Si11 C75 -73.5(3)
C58 C61 Si11 C74 36.5(4)
Si12 C61 Si11 C74 167.8(2)
C58 C61 Si11 C76 -81.9(3)
Si12 C61 Si11 C76 49.4(3)
C58 C61 Si12 C78 -171.5(3)
Si11 C61 Si12 C78 59.2(3)
C58 C61 Si12 C79 -51.3(4)
Si11 C61 Si12 C79 179.4(2)
C58 C61 Si12 C77 66.6(4)
Si11 C61 Si12 C77 -62.7(3)
C85 C80 C81 C82 3.7(14)
C80 C81 C82 C83 -1.7(13)
C81 C82 C83 C84 -0.5(15)
C82 C83 C84 C85 0.7(13)
C83 C84 C85 C80 1.1(11)
C81 C80 C85 C84 -3.5(13)
C13 C12 C92 C11 -1.0(7)
C10 C11 C92 C12 -1.5(7)
